data_9001718
loop_
_publ_author_name
'Ni, Y.'
'Hughes, J. M.'

_publ_section_title
;
 The crystal structure of nanpingite-2M2, the Cs end-member of muscovite
;
_journal_name_full 'American Mineralogist'
_journal_page_first 105
_journal_page_last 110
_journal_volume 81
_journal_year 1996
_chemical_formula_sum 'Al2.34 Cs0.88 F0.2 Fe0.16 H1.8 K0.06 Li0.14 Mg0.2 O11.8 Rb0.01 Si3.16'
_chemical_name_mineral Nanpingite
_space_group_IT_number 15
_symmetry_space_group_name_Hall '-C 2yc'
_symmetry_space_group_name_H-M 'C 1 2/c 1'
_cell_angle_alpha 90
_cell_angle_beta 99.48
_cell_angle_gamma 90
_cell_formula_units_Z 4
_cell_length_a 9.076
_cell_length_b 5.226
_cell_length_c 21.41
_cell_volume 1001.633
_database_code_amcsd 0001774
_exptl_crystal_density_diffrn 3.191
_cod_original_formula_sum 'Cs.88 K.06 Rb.01 Al2.34 Mg.2 Fe.16 Li.14 Si3.16 O11.8 (F.2 H1.8)'
_cod_database_code 9001718

loop_
_space_group_symop_operation_xyz
x,y,z
1/2+x,1/2+y,z
x,-y,1/2+z
1/2+x,1/2-y,1/2+z
-x,y,1/2-z
1/2-x,1/2+y,1/2-z
-x,-y,-z
1/2-x,1/2-y,-z

loop_
_atom_site_label
_atom_site_fract_x
_atom_site_fract_y
_atom_site_fract_z
_atom_site_occupancy
_atom_site_U_iso_or_equiv
_atom_site_type_symbol
_atom_site_attached_hydrogens
Cs 0.00000 0.09610 0.25000 0.88000 0.02318 Cs 0
K 0.00000 0.09610 0.25000 0.06000 0.02318 K 0
Rb 0.00000 0.09610 0.25000 0.01000 0.02318 Rb 0
Al2_1 0.08370 0.25030 0.00000 0.75000 0.01153 Al 0
Mg2 0.08370 0.25030 0.00000 0.10000 0.01153 Mg 0
Fe2 0.08370 0.25030 0.00000 0.08000 0.01153 Fe 0
Li2 0.08370 0.25030 0.00000 0.07000 0.01153 Li 0
Si1 0.11970 0.58840 0.12720 0.79000 0.01381 Si 0
Al1 0.11970 0.58840 0.12720 0.21000 0.01381 Al 0
Si2 0.29010 0.10090 0.12710 0.79000 0.01381 Si 0
Al2_2 0.29010 0.10090 0.12710 0.21000 0.01381 Al 0
O1 0.07630 0.56100 0.05050 1.00000 0.02026 O 0
O2 0.26720 0.13200 0.05040 1.00000 0.01900 O 0
O3 0.20530 0.33200 0.15810 1.00000 0.01646 O 0
O4 0.46700 0.12100 0.15910 1.00000 0.01900 O 0
O5 0.23190 0.82500 0.14890 1.00000 0.02406 O 0
O-H6 0.95450 0.06200 0.04680 0.90000 0.01900 O 1
F6 0.95450 0.06200 0.04680 0.10000 0.01900 F 0

loop_
_cod_changelog_entry_id
_cod_changelog_entry_author
_cod_changelog_entry_date
_cod_changelog_entry_text
1
;cod-tools version 3.8.0
Id: cif_guess_AMCSD_atom_types 9574 2023-05-10 09:00:05Z saulius
;
2023-05-10T18:47:37+03:00
;Derived atom types and hydrogen counts
from atom names that follow the AMCSD naming convention
(Wat == water, O-H == hydroxyl).
;
2
;cod-tools version 3.10.1
Id: cif_fix_AMCSD_atom_labels 10224 2024-08-07 11:09:31Z saulius
;
2024-08-07T19:38:16+03:00
;Changed the following '_atom_site_label' values:
the first duplicated label 'Al2'  converted to 'Al2_1'
duplicated label 'Al2' at index 10 converted to 'Al2_2'
;

loop_
_cod_related_entry_id
_cod_related_entry_database
_cod_related_entry_code
1 AMCSD 0001774
